data_4502760
loop_
_publ_author_name
'Kennedy, Stuart'
'Beavers, Christine M.'
'Teat, Simon J.'
'Dalgarno, Scott J.'

_publ_section_title
;
 Pyridine Directed Assembly of Tetra-O-Alkylp-Carboxylatocalix[4]arenes
;
_journal_issue 2
_journal_name_full 'Crystal Growth &amp; Design'
_journal_page_first 679
_journal_paper_doi 10.1021/cg2008864
_journal_volume 12
_journal_year 2012
_chemical_formula_sum 'C62 H69 N3 O12'
_chemical_formula_weight 1048.20
_chemical_name_common FINISHRK642Pic
_chemical_name_systematic
;
 ?
;
_space_group_IT_number 2
_symmetry_cell_setting triclinic
_symmetry_space_group_name_Hall '-P 1'
_symmetry_space_group_name_H-M 'P -1'
_atom_sites_solution_hydrogens geom
_atom_sites_solution_primary direct
_atom_sites_solution_secondary difmap
_audit_creation_method SHELXL-97
_cell_angle_alpha 76.6590(10)
_cell_angle_beta 69.1400(10)
_cell_angle_gamma 86.7000(10)
_cell_formula_units_Z 2
_cell_length_a 13.1917(11)
_cell_length_b 15.0871(12)
_cell_length_c 15.4152(13)
_cell_measurement_temperature 100(2)
_cell_volume 2788.5(4)
_computing_cell_refinement 'SAINT (Bruker, 1998)'
_computing_data_collection 'Apex II'
_computing_data_reduction 'SAINT (Bruker, 1998)'
_computing_molecular_graphics 'XSeed (Barbour, 2001)'
_computing_publication_material 'local program'
_computing_structure_refinement 'SHELXL-97 (Sheldrick, 1997)'
_computing_structure_solution 'SHELXS-97 (Sheldrick, 1990)'
_diffrn_ambient_temperature 100(2)
_diffrn_measured_fraction_theta_full 0.994
_diffrn_measured_fraction_theta_max 0.994
_diffrn_measurement_device_type 'Bruker X8 Apex II CCD Diffractometer'
_diffrn_measurement_method '\f and \w scans'
_diffrn_radiation_monochromator graphite
_diffrn_radiation_source 'fine-focus sealed tube'
_diffrn_radiation_type MoK\a
_diffrn_radiation_wavelength 0.77490
_diffrn_reflns_av_R_equivalents 0.0828
_diffrn_reflns_av_sigmaI/netI 0.0816
_diffrn_reflns_limit_h_max 17
_diffrn_reflns_limit_h_min -17
_diffrn_reflns_limit_k_max 19
_diffrn_reflns_limit_k_min -19
_diffrn_reflns_limit_l_max 20
_diffrn_reflns_limit_l_min -20
_diffrn_reflns_number 33369
_diffrn_reflns_theta_full 30.23
_diffrn_reflns_theta_max 30.23
_diffrn_reflns_theta_min 2.97
_exptl_absorpt_coefficient_mu 0.086
_exptl_absorpt_correction_T_max 0.9957
_exptl_absorpt_correction_T_min 0.9829
_exptl_absorpt_correction_type multi-scan
_exptl_absorpt_process_details Bruker-SADABS
_exptl_crystal_colour colourless
_exptl_crystal_density_diffrn 1.248
_exptl_crystal_density_method 'not measured'
_exptl_crystal_description Block
_exptl_crystal_F_000 1116
_exptl_crystal_size_max 0.20
_exptl_crystal_size_mid 0.15
_exptl_crystal_size_min 0.05
_refine_diff_density_max 0.779
_refine_diff_density_min -0.353
_refine_diff_density_rms 0.060
_refine_ls_extinction_method none
_refine_ls_goodness_of_fit_ref 0.980
_refine_ls_hydrogen_treatment constr
_refine_ls_matrix_type full
_refine_ls_number_parameters 755
_refine_ls_number_reflns 12730
_refine_ls_number_restraints 46
_refine_ls_restrained_S_all 0.980
_refine_ls_R_factor_all 0.0988
_refine_ls_R_factor_gt 0.0620
_refine_ls_shift/su_max 0.000
_refine_ls_shift/su_mean 0.000
_refine_ls_structure_factor_coef Fsqd
_refine_ls_weighting_details 'calc w=1/[\s^2^(Fo^2^)+(0.0426P)^2^+0.0000P] where P=(Fo^2^+2Fc^2^)/3'
_refine_ls_weighting_scheme calc
_refine_ls_wR_factor_gt 0.1624
_refine_ls_wR_factor_ref 0.1804
_reflns_number_gt 7816
_reflns_number_total 12730
_reflns_threshold_expression >2sigma(I)
_cod_data_source_file cg2008864_si_002.cif
_cod_data_source_block 72Pic
_cod_original_sg_symbol_H-M P-1
_cod_database_code 4502760

loop_
_symmetry_equiv_pos_as_xyz
'x, y, z'
'-x, -y, -z'

loop_
_atom_site_label
_atom_site_type_symbol
_atom_site_fract_x
_atom_site_fract_y
_atom_site_fract_z
_atom_site_U_iso_or_equiv
_atom_site_adp_type
_atom_site_occupancy
_atom_site_symmetry_multiplicity
_atom_site_calc_flag
_atom_site_refinement_flags
_atom_site_disorder_assembly
_atom_site_disorder_group
O1 O 0.28249(11) 0.95308(9) 0.21496(10) 0.0268(3) Uani 1 1 d . . .
C1 C 0.43600(16) 0.88555(14) 0.11463(14) 0.0244(4) Uani 1 1 d . . .
O2 O 0.20194(11) 0.74550(10) 0.37715(11) 0.0284(3) Uani 1 1 d . . .
C2 C 0.47486(16) 0.81844(14) 0.06329(14) 0.0259(4) Uani 1 1 d . . .
H2 H 0.5505 0.8163 0.0296 0.031 Uiso 1 1 calc R . .
O3 O 0.37987(11) 0.63879(10) 0.47905(10) 0.0279(3) Uani 1 1 d . . .
C3 C 0.40492(17) 0.75443(15) 0.06042(15) 0.0278(5) Uani 1 1 d . . .
O4 O 0.45853(11) 0.81132(10) 0.29429(10) 0.0281(3) Uani 1 1 d . . .
C4 C 0.29421(17) 0.75619(15) 0.11179(15) 0.0279(5) Uani 1 1 d . . .
H4 H 0.2469 0.7111 0.1117 0.033 Uiso 1 1 calc R . .
O5 O 0.54748(13) 0.68649(12) -0.04499(13) 0.0433(4) Uani 1 1 d . . .
H5 H 0.5623 0.6432 -0.0729 0.052 Uiso 1 1 calc R . .
C5 C 0.25174(16) 0.82268(14) 0.16308(15) 0.0256(4) Uani 1 1 d . . .
O6 O 0.38136(14) 0.62301(13) 0.01049(14) 0.0497(5) Uani 1 1 d . . .
C6 C 0.32354(16) 0.88734(14) 0.16234(14) 0.0249(4) Uani 1 1 d . . .
O7 O -0.10156(13) 0.55638(11) 0.23207(12) 0.0369(4) Uani 1 1 d . . .
H7 H -0.1339 0.5181 0.2187 0.044 Uiso 1 1 calc R . .
C7 C 0.13110(16) 0.82035(15) 0.22165(16) 0.0283(5) Uani 1 1 d . B .
H7A H 0.1162 0.8653 0.2621 0.034 Uiso 1 1 calc R . .
H7B H 0.0890 0.8367 0.1787 0.034 Uiso 1 1 calc R . .
O8 O -0.03704(14) 0.43061(11) 0.30347(12) 0.0405(4) Uani 1 1 d . . .
C8 C 0.09676(16) 0.72549(15) 0.28387(15) 0.0267(4) Uani 1 1 d . . .
O9 O 0.40487(13) 0.43329(12) 0.15622(13) 0.0435(4) Uani 1 1 d . . .
C9 C 0.03346(16) 0.66819(15) 0.26329(15) 0.0287(5) Uani 1 1 d . B .
H9 H 0.0008 0.6920 0.2171 0.034 Uiso 1 1 calc R . .
O10 O 0.57384(14) 0.48956(13) 0.10389(13) 0.0501(5) Uani 1 1 d . . .
H10 H 0.5814 0.4604 0.0618 0.060 Uiso 1 1 calc R . .
C10 C 0.01743(16) 0.57597(15) 0.30988(15) 0.0284(5) Uani 1 1 d . . .
O11 O 0.97017(13) 0.79887(13) 0.08547(12) 0.0449(4) Uani 1 1 d . . .
C11 C 0.06928(16) 0.54075(15) 0.37409(15) 0.0285(5) Uani 1 1 d . B .
H11 H 0.0617 0.4775 0.4029 0.034 Uiso 1 1 calc R . .
O12 O 0.92562(12) 0.91598(11) -0.01109(11) 0.0381(4) Uani 1 1 d . . .
H12 H 0.9928 0.9184 -0.0412 0.046 Uiso 1 1 calc R . .
C12 C 0.13231(16) 0.59612(15) 0.39734(15) 0.0268(4) Uani 1 1 d . . .
C13 C 0.14027(15) 0.68946(15) 0.35479(15) 0.0273(5) Uani 1 1 d . B .
C14 C 0.20237(16) 0.55704(15) 0.45502(15) 0.0280(5) Uani 1 1 d . B .
H14A H 0.1784 0.4935 0.4894 0.034 Uiso 1 1 calc R . .
H14B H 0.1960 0.5934 0.5026 0.034 Uiso 1 1 calc R . .
C15 C 0.31998(16) 0.55927(14) 0.38752(15) 0.0264(4) Uani 1 1 d . . .
C16 C 0.34510(17) 0.52063(14) 0.30889(15) 0.0289(5) Uani 1 1 d . B .
H16 H 0.2901 0.4888 0.3009 0.035 Uiso 1 1 calc R . .
C17 C 0.44988(17) 0.52809(15) 0.24178(16) 0.0296(5) Uani 1 1 d . . .
C18 C 0.52943(17) 0.57753(14) 0.25159(16) 0.0294(5) Uani 1 1 d . B .
H18 H 0.5998 0.5852 0.2038 0.035 Uiso 1 1 calc R . .
C19 C 0.50803(16) 0.61610(14) 0.33013(15) 0.0269(4) Uani 1 1 d . . .
C20 C 0.40268(16) 0.60343(14) 0.39913(14) 0.0253(4) Uani 1 1 d . B .
C21 C 0.59694(17) 0.66839(15) 0.33989(16) 0.0296(5) Uani 1 1 d . B .
H21A H 0.5687 0.6871 0.4015 0.036 Uiso 1 1 calc R . .
H21B H 0.6582 0.6276 0.3407 0.036 Uiso 1 1 calc R . .
C22 C 0.63834(16) 0.75242(14) 0.25987(15) 0.0260(4) Uani 1 1 d . . .
C23 C 0.74775(16) 0.76390(15) 0.20150(15) 0.0277(5) Uani 1 1 d . B .
H23 H 0.7983 0.7204 0.2149 0.033 Uiso 1 1 calc R . .
C24 C 0.78405(16) 0.83789(15) 0.12415(15) 0.0269(4) Uani 1 1 d . . .
C25 C 0.70938(16) 0.89916(14) 0.10064(15) 0.0261(4) Uani 1 1 d . B .
H25 H 0.7336 0.9478 0.0458 0.031 Uiso 1 1 calc R . .
C26 C 0.59973(16) 0.88961(14) 0.15685(15) 0.0252(4) Uani 1 1 d . . .
C27 C 0.56710(16) 0.81956(14) 0.23863(15) 0.0258(4) Uani 1 1 d . B .
C28 C 0.51480(16) 0.94725(14) 0.12653(16) 0.0276(5) Uani 1 1 d . B .
H28A H 0.5504 0.9914 0.0656 0.033 Uiso 1 1 calc R . .
H28B H 0.4751 0.9818 0.1753 0.033 Uiso 1 1 calc R . .
C29 C 0.25473(17) 1.03503(14) 0.15973(16) 0.0299(5) Uani 1 1 d . . .
H29A H 0.2083 1.0197 0.1267 0.036 Uiso 1 1 calc R . .
H29B H 0.3214 1.0668 0.1110 0.036 Uiso 1 1 calc R . .
C30 C 0.19503(19) 1.09592(15) 0.22556(17) 0.0353(5) Uani 1 1 d . . .
H30A H 0.2390 1.1061 0.2629 0.042 Uiso 1 1 calc R . .
H30B H 0.1255 1.0657 0.2708 0.042 Uiso 1 1 calc R . .
C31 C 0.1726(2) 1.18726(17) 0.1693(2) 0.0476(7) Uani 1 1 d . . .
H31A H 0.2415 1.2178 0.1257 0.071 Uiso 1 1 calc R . .
H31B H 0.1333 1.2255 0.2135 0.071 Uiso 1 1 calc R . .
H31C H 0.1286 1.1772 0.1327 0.071 Uiso 1 1 calc R . .
C35 C 0.3739(2) 0.56961(17) 0.56347(16) 0.0355(5) Uani 1 1 d . . .
H35A H 0.4476 0.5481 0.5588 0.043 Uiso 1 1 calc R . .
H35B H 0.3291 0.5169 0.5685 0.043 Uiso 1 1 calc R . .
C36 C 0.32492(19) 0.60803(17) 0.65016(17) 0.0366(5) Uani 1 1 d . . .
H36A H 0.3129 0.5583 0.7077 0.044 Uiso 1 1 calc R . .
H36B H 0.2534 0.6331 0.6518 0.044 Uiso 1 1 calc R . .
C37 C 0.3945(3) 0.6813(2) 0.6527(2) 0.0621(8) Uani 1 1 d . . .
H37A H 0.4671 0.6581 0.6467 0.093 Uiso 1 1 calc R . .
H37B H 0.3621 0.7001 0.7133 0.093 Uiso 1 1 calc R . .
H37C H 0.3999 0.7336 0.5999 0.093 Uiso 1 1 calc R . .
C38 C 0.4309(2) 0.83598(19) 0.38500(19) 0.0435(6) Uani 1 1 d . . .
H38A H 0.4875 0.8135 0.4124 0.052 Uiso 1 1 calc R . .
H38B H 0.3614 0.8049 0.4290 0.052 Uiso 1 1 calc R . .
C39 C 0.4205(2) 0.93422(19) 0.3794(2) 0.0506(7) Uani 1 1 d . . .
H39A H 0.3663 0.9583 0.3496 0.061 Uiso 1 1 calc R . .
H39B H 0.4910 0.9660 0.3397 0.061 Uiso 1 1 calc R . .
C40 C 0.3841(3) 0.9513(2) 0.4811(2) 0.0555(8) Uani 1 1 d . . .
H40A H 0.3117 0.9238 0.5185 0.083 Uiso 1 1 calc R . .
H40B H 0.3820 1.0170 0.4776 0.083 Uiso 1 1 calc R . .
H40C H 0.4356 0.9238 0.5116 0.083 Uiso 1 1 calc R . .
C41 C 0.44453(17) 0.68238(15) 0.00621(16) 0.0312(5) Uani 1 1 d . . .
C42 C -0.04333(17) 0.51339(17) 0.28243(16) 0.0323(5) Uani 1 1 d . B .
C43 C 0.47472(18) 0.48006(15) 0.16292(17) 0.0333(5) Uani 1 1 d . B .
C44 C 0.90195(17) 0.84815(16) 0.06527(16) 0.0314(5) Uani 1 1 d . B .
N45 N 0.86640(15) 1.07944(14) 0.11897(15) 0.0379(5) Uani 1 1 d . . .
C46 C 0.7942(2) 1.13051(18) 0.08662(19) 0.0439(6) Uani 1 1 d . . .
H46 H 0.8169 1.1595 0.0209 0.053 Uiso 1 1 calc R . .
C47 C 0.6910(2) 1.1426(2) 0.1431(2) 0.0519(7) Uani 1 1 d . . .
H47 H 0.6426 1.1788 0.1174 0.062 Uiso 1 1 calc R . .
C48 C 0.6583(2) 1.1009(2) 0.2387(2) 0.0544(7) Uani 1 1 d . . .
H48 H 0.5879 1.1104 0.2809 0.065 Uiso 1 1 calc R . .
C49 C 0.7292(2) 1.04550(19) 0.27185(19) 0.0458(6) Uani 1 1 d . . .
H49 H 0.7064 1.0132 0.3366 0.055 Uiso 1 1 calc R . .
C50 C 0.83384(19) 1.03663(17) 0.21102(18) 0.0374(5) Uani 1 1 d . . .
C51 C 0.9151(2) 0.97903(19) 0.2424(2) 0.0454(6) Uani 1 1 d . . .
H51A H 0.9240 0.9231 0.2187 0.068 Uiso 1 1 calc R . .
H51B H 0.8901 0.9634 0.3122 0.068 Uiso 1 1 calc R . .
H51C H 0.9847 1.0126 0.2170 0.068 Uiso 1 1 calc R . .
N52 N 0.34798(18) 0.19155(17) 0.45847(18) 0.0510(6) Uani 1 1 d . . .
C53 C 0.2908(2) 0.1989(2) 0.5460(2) 0.0565(8) Uani 1 1 d . . .
H53 H 0.3154 0.1690 0.5959 0.068 Uiso 1 1 calc R . .
C54 C 0.1981(2) 0.2474(2) 0.5684(3) 0.0608(8) Uani 1 1 d . . .
H54 H 0.1610 0.2523 0.6323 0.073 Uiso 1 1 calc R . .
C55 C 0.1590(2) 0.28903(19) 0.4983(2) 0.0503(7) Uani 1 1 d . . .
H55 H 0.0937 0.3219 0.5127 0.060 Uiso 1 1 calc R . .
C56 C 0.2182(2) 0.2817(2) 0.4043(3) 0.0609(8) Uani 1 1 d . . .
H56 H 0.1939 0.3098 0.3536 0.073 Uiso 1 1 calc R . .
C57 C 0.3147(2) 0.23151(17) 0.3869(2) 0.0415(6) Uani 1 1 d . . .
C58 C 0.3829(3) 0.2213(2) 0.2899(2) 0.0650(9) Uani 1 1 d . . .
H58A H 0.4514 0.2558 0.2688 0.097 Uiso 1 1 calc R . .
H58B H 0.3443 0.2446 0.2457 0.097 Uiso 1 1 calc R . .
H58C H 0.3980 0.1568 0.2911 0.097 Uiso 1 1 calc R . .
N59 N 0.8593(2) 0.48440(16) 0.10534(16) 0.0206(10) Uani 0.50 1 d PGDU A 1
C60 C 0.8280(3) 0.55973(15) 0.0503(2) 0.0301(11) Uani 0.50 1 d PGDU A 1
H60 H 0.8130 0.6152 0.0712 0.036 Uiso 0.50 1 calc PR A 1
C61 C 0.8186(2) 0.55390(16) -0.03519(19) 0.0256(8) Uani 0.50 1 d PGDU A 1
H61 H 0.7972 0.6054 -0.0728 0.031 Uiso 0.50 1 calc PR A 1
C62 C 0.8405(3) 0.47274(19) -0.06570(17) 0.0305(11) Uani 0.50 1 d PGDU A 1
H62 H 0.8341 0.4688 -0.1242 0.037 Uiso 0.50 1 calc PR A 1
C63 C 0.8719(3) 0.39741(16) -0.01069(18) 0.0328(13) Uani 0.50 1 d PGDU A 1
H63 H 0.8868 0.3419 -0.0315 0.039 Uiso 0.50 1 calc PR A 1
C64 C 0.88125(19) 0.40324(14) 0.07483(16) 0.0209(8) Uani 0.50 1 d PGDU A 1
C65 C 0.9132(3) 0.32373(18) 0.1425(2) 0.0357(12) Uani 0.50 1 d PGDU A 1
H65A H 0.8478 0.2890 0.1878 0.054 Uiso 0.50 1 calc PR A 1
H65B H 0.9502 0.3480 0.1774 0.054 Uiso 0.50 1 calc PR A 1
H65C H 0.9619 0.2837 0.1053 0.054 Uiso 0.50 1 calc PR A 1
N66 N 0.86820(19) 0.4674(3) 0.1226(3) 0.0537(18) Uani 0.50 1 d PG B 2
C67 C 0.8992(3) 0.3772(3) 0.1384(3) 0.070(2) Uani 0.50 1 d PG B 2
H67 H 0.9127 0.3503 0.1952 0.084 Uiso 0.50 1 calc PR B 2
C68 C 0.9103(2) 0.3264(2) 0.0711(3) 0.076(2) Uani 0.50 1 d PG B 2
H68 H 0.9315 0.2648 0.0818 0.092 Uiso 0.50 1 calc PR B 2
C69 C 0.8905(2) 0.3658(3) -0.0121(3) 0.064(2) Uani 0.50 1 d PG B 2
H69 H 0.8982 0.3311 -0.0581 0.077 Uiso 0.50 1 calc PR B 2
C70 C 0.8596(3) 0.4561(3) -0.0278(2) 0.074(3) Uani 0.50 1 d PG B 2
H70 H 0.8460 0.4830 -0.0846 0.089 Uiso 0.50 1 calc PR B 2
C71 C 0.8484(2) 0.5068(2) 0.0395(2) 0.070(2) Uani 0.50 1 d PG B 2
C72 C 0.8185(2) 0.6035(2) 0.0345(3) 0.123(4) Uani 0.50 1 d PG B 2
H72A H 0.8560 0.6395 -0.0301 0.185 Uiso 0.50 1 calc PR B 2
H72B H 0.8399 0.6267 0.0800 0.185 Uiso 0.50 1 calc PR B 2
H72C H 0.7399 0.6084 0.0502 0.185 Uiso 0.50 1 calc PR B 2
C32A C 0.1411(2) 0.8102(2) 0.4302(3) 0.0316(7) Uani 0.75 1 d PG B 1
H32A H 0.0716 0.8213 0.4189 0.038 Uiso 0.75 1 calc PR B 1
H32B H 0.1826 0.8688 0.4074 0.038 Uiso 0.75 1 calc PR B 1
C33A C 0.1184(3) 0.7763(2) 0.5346(3) 0.0387(7) Uani 0.75 1 d P B 1
H33A H 0.1876 0.7613 0.5456 0.046 Uiso 0.75 1 calc PR B 1
H33B H 0.0726 0.7199 0.5584 0.046 Uiso 0.75 1 calc PR B 1
C34A C 0.0604(3) 0.8482(3) 0.5895(3) 0.0530(10) Uani 0.75 1 d P B 1
H34A H 0.1033 0.9054 0.5628 0.079 Uiso 0.75 1 calc PR B 1
H34B H 0.0522 0.8269 0.6568 0.079 Uiso 0.75 1 calc PR B 1
H34C H -0.0114 0.8584 0.5841 0.079 Uiso 0.75 1 calc PR B 1
C32B C 0.1487(8) 0.7670(8) 0.4736(8) 0.033(2) Uani 0.25 1 d P B 2
H32C H 0.2045 0.7753 0.5003 0.040 Uiso 0.25 1 calc PR B 2
H32D H 0.0993 0.7159 0.5175 0.040 Uiso 0.25 1 calc PR B 2
C33B C 0.0845(9) 0.8543(8) 0.4638(8) 0.051(3) Uani 0.25 1 d P B 2
H33C H 0.1333 0.9045 0.4171 0.062 Uiso 0.25 1 calc PR B 2
H33D H 0.0264 0.8448 0.4399 0.062 Uiso 0.25 1 calc PR B 2
C34B C 0.0352(15) 0.8799(12) 0.5581(12) 0.076(5) Uiso 0.25 1 d P B 2
H34D H -0.0210 0.8344 0.6015 0.114 Uiso 0.25 1 calc PR B 2
H34E H 0.0027 0.9398 0.5494 0.114 Uiso 0.25 1 calc PR B 2
H34F H 0.0916 0.8821 0.5852 0.114 Uiso 0.25 1 calc PR B 2

loop_
_atom_site_aniso_label
_atom_site_aniso_U_11
_atom_site_aniso_U_22
_atom_site_aniso_U_33
_atom_site_aniso_U_23
_atom_site_aniso_U_13
_atom_site_aniso_U_12
O1 0.0286(7) 0.0249(7) 0.0269(8) -0.0087(6) -0.0089(6) 0.0072(6)
C1 0.0241(10) 0.0258(10) 0.0219(10) -0.0037(8) -0.0082(8) 0.0041(8)
O2 0.0244(7) 0.0317(8) 0.0315(8) -0.0141(7) -0.0089(6) 0.0041(6)
C2 0.0214(10) 0.0286(11) 0.0241(10) -0.0035(9) -0.0056(8) 0.0042(8)
O3 0.0290(8) 0.0309(8) 0.0226(7) -0.0036(6) -0.0093(6) 0.0018(6)
C3 0.0277(11) 0.0303(11) 0.0252(11) -0.0083(9) -0.0084(9) 0.0054(9)
O4 0.0207(7) 0.0334(8) 0.0256(8) -0.0057(6) -0.0037(6) 0.0029(6)
C4 0.0248(10) 0.0311(11) 0.0289(11) -0.0104(9) -0.0091(9) 0.0037(8)
O5 0.0301(9) 0.0500(10) 0.0503(11) -0.0300(9) -0.0038(8) 0.0059(7)
C5 0.0227(10) 0.0284(11) 0.0248(10) -0.0056(9) -0.0079(8) 0.0041(8)
O6 0.0381(10) 0.0498(11) 0.0584(12) -0.0320(9) -0.0005(8) -0.0056(8)
C6 0.0264(10) 0.0255(10) 0.0223(10) -0.0051(8) -0.0091(8) 0.0070(8)
O7 0.0338(9) 0.0415(9) 0.0418(10) -0.0145(8) -0.0173(7) -0.0020(7)
C7 0.0225(10) 0.0308(11) 0.0311(11) -0.0099(9) -0.0074(9) 0.0046(8)
O8 0.0444(10) 0.0370(10) 0.0415(10) -0.0068(8) -0.0171(8) -0.0057(8)
C8 0.0188(9) 0.0314(11) 0.0267(11) -0.0087(9) -0.0037(8) 0.0042(8)
O9 0.0353(9) 0.0471(10) 0.0496(11) -0.0267(9) -0.0071(8) 0.0022(8)
C9 0.0204(10) 0.0360(12) 0.0277(11) -0.0096(9) -0.0051(8) 0.0050(9)
O10 0.0407(10) 0.0537(11) 0.0474(11) -0.0308(9) 0.0079(8) -0.0063(8)
C10 0.0209(10) 0.0355(12) 0.0265(11) -0.0108(9) -0.0031(8) -0.0003(9)
O11 0.0234(8) 0.0604(12) 0.0401(10) 0.0040(8) -0.0087(7) 0.0074(8)
C11 0.0220(10) 0.0320(11) 0.0277(11) -0.0088(9) -0.0027(8) -0.0004(8)
O12 0.0223(8) 0.0451(10) 0.0348(9) 0.0002(8) -0.0013(7) 0.0007(7)
C12 0.0207(10) 0.0339(11) 0.0233(10) -0.0100(9) -0.0028(8) 0.0021(8)
C13 0.0166(9) 0.0340(11) 0.0283(11) -0.0120(9) -0.0016(8) 0.0022(8)
C14 0.0232(10) 0.0294(11) 0.0281(11) -0.0073(9) -0.0048(8) 0.0020(8)
C15 0.0237(10) 0.0258(10) 0.0265(11) -0.0039(9) -0.0069(8) 0.0036(8)
C16 0.0267(11) 0.0268(11) 0.0316(12) -0.0075(9) -0.0080(9) 0.0030(8)
C17 0.0281(11) 0.0267(11) 0.0305(12) -0.0072(9) -0.0065(9) 0.0045(9)
C18 0.0249(10) 0.0281(11) 0.0294(11) -0.0044(9) -0.0049(9) 0.0051(8)
C19 0.0249(10) 0.0255(10) 0.0275(11) -0.0013(9) -0.0094(8) 0.0043(8)
C20 0.0263(10) 0.0242(10) 0.0235(10) -0.0037(8) -0.0084(8) 0.0055(8)
C21 0.0237(10) 0.0328(12) 0.0301(12) -0.0025(9) -0.0099(9) 0.0030(9)
C22 0.0239(10) 0.0292(11) 0.0259(11) -0.0067(9) -0.0096(8) 0.0014(8)
C23 0.0236(10) 0.0328(11) 0.0292(11) -0.0097(9) -0.0114(9) 0.0055(8)
C24 0.0214(10) 0.0330(11) 0.0269(11) -0.0106(9) -0.0072(8) 0.0020(8)
C25 0.0249(10) 0.0278(11) 0.0244(10) -0.0059(9) -0.0071(8) -0.0005(8)
C26 0.0237(10) 0.0266(10) 0.0273(11) -0.0087(9) -0.0099(8) 0.0032(8)
C27 0.0209(10) 0.0302(11) 0.0267(11) -0.0099(9) -0.0071(8) 0.0025(8)
C28 0.0254(10) 0.0258(11) 0.0291(11) -0.0039(9) -0.0083(9) 0.0018(8)
C29 0.0274(11) 0.0265(11) 0.0306(12) -0.0031(9) -0.0072(9) 0.0074(9)
C30 0.0385(13) 0.0302(12) 0.0394(13) -0.0130(10) -0.0148(10) 0.0106(10)
C31 0.0523(16) 0.0322(13) 0.0568(17) -0.0124(12) -0.0186(13) 0.0170(11)
C35 0.0394(13) 0.0395(13) 0.0252(11) -0.0027(10) -0.0125(10) 0.0101(10)
C36 0.0328(12) 0.0441(14) 0.0303(12) -0.0064(10) -0.0098(10) 0.0038(10)
C37 0.075(2) 0.068(2) 0.0444(17) -0.0106(15) -0.0206(15) -0.0172(17)
C38 0.0331(13) 0.0547(16) 0.0408(14) -0.0187(12) -0.0064(11) 0.0053(11)
C39 0.0531(16) 0.0485(16) 0.0456(16) -0.0101(13) -0.0121(13) -0.0005(13)
C40 0.073(2) 0.0470(16) 0.0458(16) -0.0222(13) -0.0125(14) -0.0006(14)
C41 0.0265(11) 0.0325(12) 0.0308(12) -0.0101(10) -0.0041(9) 0.0022(9)
C42 0.0263(11) 0.0405(13) 0.0273(11) -0.0085(10) -0.0048(9) -0.0025(9)
C43 0.0291(11) 0.0298(11) 0.0360(13) -0.0111(10) -0.0033(10) 0.0028(9)
C44 0.0240(10) 0.0403(13) 0.0283(12) -0.0082(10) -0.0073(9) 0.0010(9)
N45 0.0315(10) 0.0407(11) 0.0368(11) -0.0097(9) -0.0055(8) -0.0018(8)
C46 0.0384(14) 0.0495(15) 0.0404(14) -0.0009(12) -0.0151(11) -0.0018(11)
C47 0.0376(14) 0.0596(18) 0.0544(18) -0.0024(14) -0.0186(13) 0.0056(13)
C48 0.0318(13) 0.0642(19) 0.0575(18) -0.0122(15) -0.0057(12) 0.0049(13)
C49 0.0332(13) 0.0581(17) 0.0364(14) -0.0082(12) -0.0027(11) 0.0047(12)
C50 0.0335(12) 0.0430(14) 0.0368(13) -0.0126(11) -0.0113(10) 0.0007(10)
C51 0.0356(13) 0.0524(16) 0.0507(16) -0.0130(13) -0.0183(12) 0.0081(12)
N52 0.0439(13) 0.0543(14) 0.0567(15) -0.0133(12) -0.0191(11) -0.0022(11)
C53 0.0495(17) 0.0563(18) 0.063(2) -0.0158(15) -0.0168(15) -0.0039(14)
C54 0.0490(17) 0.0517(18) 0.082(2) -0.0214(17) -0.0204(16) 0.0038(14)
C55 0.0344(14) 0.0440(15) 0.0638(19) -0.0123(14) -0.0070(13) 0.0022(11)
C56 0.0533(17) 0.0420(16) 0.085(2) 0.0010(16) -0.0303(17) -0.0063(13)
C57 0.0363(13) 0.0367(13) 0.0545(16) -0.0127(12) -0.0178(12) -0.0004(10)
C58 0.0562(19) 0.075(2) 0.065(2) -0.0227(18) -0.0164(16) -0.0088(16)
N59 0.018(2) 0.025(2) 0.022(2) -0.0148(17) -0.0057(17) -0.0003(16)
C60 0.018(2) 0.048(3) 0.030(2) -0.028(2) -0.0027(18) -0.0044(19)
C61 0.0215(19) 0.033(2) 0.023(2) -0.0057(17) -0.0090(16) 0.0005(16)
C62 0.023(2) 0.049(3) 0.024(2) -0.014(2) -0.0082(18) -0.0082(19)
C63 0.025(2) 0.039(3) 0.036(3) -0.021(2) -0.005(2) 0.002(2)
C64 0.0175(18) 0.027(2) 0.0225(19) -0.0128(17) -0.0087(15) 0.0025(15)
C65 0.049(3) 0.036(3) 0.035(3) -0.023(2) -0.023(2) 0.010(2)
N66 0.037(3) 0.061(4) 0.054(4) -0.003(3) -0.012(3) -0.004(3)
C67 0.038(3) 0.091(6) 0.077(5) -0.046(5) 0.004(3) -0.014(4)
C68 0.044(4) 0.063(4) 0.120(7) -0.035(5) -0.016(4) -0.004(3)
C69 0.041(4) 0.112(7) 0.043(4) -0.024(4) -0.015(3) -0.002(4)
C70 0.036(4) 0.129(8) 0.063(6) -0.059(6) 0.001(4) -0.020(5)
C71 0.030(3) 0.113(7) 0.059(4) -0.031(5) 0.002(3) -0.021(4)
C72 0.073(6) 0.129(10) 0.130(10) -0.012(8) 0.003(6) -0.024(6)
C32A 0.0319(17) 0.0315(17) 0.0340(19) -0.0151(16) -0.0103(14) 0.0030(14)
C33A 0.0342(17) 0.046(2) 0.0330(19) -0.0118(16) -0.0079(14) 0.0056(14)
C34A 0.051(2) 0.070(3) 0.039(2) -0.031(2) -0.0083(18) 0.017(2)
C32B 0.045(6) 0.038(6) 0.013(5) -0.007(4) -0.007(4) 0.005(5)
C33B 0.045(6) 0.053(7) 0.044(6) -0.025(5) 0.007(5) 0.002(5)

loop_
_atom_type_symbol
_atom_type_description
_atom_type_scat_dispersion_real
_atom_type_scat_dispersion_imag
_atom_type_scat_source
C C 0.0033 0.0016 'International Tables Vol C Tables 4.2.6.8 and 6.1.1.4'
H H 0.0000 0.0000 'International Tables Vol C Tables 4.2.6.8 and 6.1.1.4'
N N 0.0061 0.0033 'International Tables Vol C Tables 4.2.6.8 and 6.1.1.4'
O O 0.0106 0.0060 'International Tables Vol C Tables 4.2.6.8 and 6.1.1.4'

loop_
_geom_angle_atom_site_label_1
_geom_angle_atom_site_label_2
_geom_angle_atom_site_label_3
_geom_angle
C6 O1 C29 112.62(15)
C2 C1 C6 117.67(19)
C2 C1 C28 120.12(18)
C6 C1 C28 121.87(18)
C13 O2 C32A 114.84(17)
C13 O2 C32B 114.3(4)
C32A O2 C32B 33.5(4)
C3 C2 C1 121.23(18)
C20 O3 C35 112.77(16)
C2 C3 C4 119.42(19)
C2 C3 C41 122.13(19)
C4 C3 C41 118.4(2)
C27 O4 C38 115.48(17)
C5 C4 C3 121.2(2)
C4 C5 C6 117.91(18)
C4 C5 C7 119.87(19)
C6 C5 C7 122.15(18)
O1 C6 C5 118.52(17)
O1 C6 C1 118.95(19)
C5 C6 C1 122.45(18)
C8 C7 C5 109.57(17)
C9 C8 C13 118.4(2)
C9 C8 C7 120.74(19)
C13 C8 C7 120.31(19)
C8 C9 C10 120.7(2)
C11 C10 C9 119.3(2)
C11 C10 C42 119.7(2)
C9 C10 C42 120.5(2)
C10 C11 C12 121.6(2)
C11 C12 C13 117.7(2)
C11 C12 C14 122.0(2)
C13 C12 C14 119.76(19)
O2 C13 C8 119.23(19)
O2 C13 C12 118.63(19)
C8 C13 C12 121.8(2)
C12 C14 C15 108.63(17)
C16 C15 C20 118.57(19)
C16 C15 C14 119.38(19)
C20 C15 C14 121.95(19)
C15 C16 C17 120.8(2)
C18 C17 C16 119.6(2)
C18 C17 C43 121.56(19)
C16 C17 C43 118.8(2)
C17 C18 C19 121.3(2)
C18 C19 C20 117.5(2)
C18 C19 C21 120.24(19)
C20 C19 C21 122.21(19)
O3 C20 C15 119.18(18)
O3 C20 C19 118.85(19)
C15 C20 C19 121.93(19)
C22 C21 C19 112.94(17)
C23 C22 C27 117.34(19)
C23 C22 C21 121.44(18)
C27 C22 C21 121.15(18)
C24 C23 C22 121.24(19)
C23 C24 C25 119.69(19)
C23 C24 C44 119.20(19)
C25 C24 C44 121.06(19)
C26 C25 C24 120.56(19)
C25 C26 C27 118.42(18)
C25 C26 C28 121.76(19)
C27 C26 C28 119.57(18)
O4 C27 C26 117.94(17)
O4 C27 C22 119.46(18)
C26 C27 C22 122.23(18)
C26 C28 C1 109.22(16)
O1 C29 C30 108.83(18)
C29 C30 C31 110.8(2)
O3 C35 C36 109.86(19)
C35 C36 C37 112.8(2)
O4 C38 C39 114.0(2)
C38 C39 C40 109.0(2)
O6 C41 O5 123.3(2)
O6 C41 C3 120.40(19)
O5 C41 C3 116.3(2)
O8 C42 O7 124.1(2)
O8 C42 C10 122.3(2)
O7 C42 C10 113.5(2)
O9 C43 O10 123.2(2)
O9 C43 C17 121.54(19)
O10 C43 C17 115.2(2)
O11 C44 O12 123.0(2)
O11 C44 C24 123.2(2)
O12 C44 C24 113.85(18)
C50 N45 C46 118.3(2)
N45 C46 C47 123.5(2)
C46 C47 C48 118.3(3)
C49 C48 C47 118.9(2)
C48 C49 C50 120.1(2)
N45 C50 C49 120.8(2)
N45 C50 C51 116.3(2)
C49 C50 C51 122.9(2)
C53 N52 C57 119.8(3)
N52 C53 C54 123.3(3)
C53 C54 C55 119.7(3)
C54 C55 C56 118.1(3)
C55 C56 C57 118.6(3)
N52 C57 C56 120.4(3)
N52 C57 C58 117.3(2)
C56 C57 C58 122.2(3)
C60 N59 C64 120.0
C61 C60 N59 120.0
C60 C61 C62 120.0
C63 C62 C61 120.0
C64 C63 C62 120.0
C63 C64 N59 120.0
C63 C64 C65 124.5
N59 C64 C65 115.5
C67 N66 C71 120.0
C68 C67 N66 120.0
C67 C68 C69 120.0
C70 C69 C68 120.0
C71 C70 C69 120.0
C70 C71 N66 120.0
C70 C71 C72 127.7
N66 C71 C72 112.3
O2 C32A C33A 111.2(3)
C32A C33A C34A 110.8(3)
O2 C32B C33B 109.2(9)
C34B C33B C32B 110.3(11)

loop_
_geom_bond_atom_site_label_1
_geom_bond_atom_site_label_2
_geom_bond_distance
O1 C6 1.390(2)
O1 C29 1.439(2)
C1 C2 1.391(3)
C1 C6 1.404(3)
C1 C28 1.519(3)
O2 C13 1.382(3)
O2 C32A 1.441(3)
O2 C32B 1.504(10)
C2 C3 1.392(3)
O3 C20 1.383(2)
O3 C35 1.449(3)
C3 C4 1.394(3)
C3 C41 1.482(3)
O4 C27 1.378(2)
O4 C38 1.445(3)
C4 C5 1.390(3)
O5 C41 1.302(3)
C5 C6 1.394(3)
C5 C7 1.522(3)
O6 C41 1.233(3)
O7 C42 1.322(3)
C7 C8 1.518(3)
O8 C42 1.222(3)
C8 C9 1.394(3)
C8 C13 1.399(3)
O9 C43 1.239(3)
C9 C10 1.400(3)
O10 C43 1.293(3)
C10 C11 1.388(3)
C10 C42 1.492(3)
O11 C44 1.215(3)
C11 C12 1.396(3)
O12 C44 1.323(3)
C12 C13 1.402(3)
C12 C14 1.508(3)
C14 C15 1.527(3)
C15 C16 1.392(3)
C15 C20 1.394(3)
C16 C17 1.393(3)
C17 C18 1.391(3)
C17 C43 1.485(3)
C18 C19 1.395(3)
C19 C20 1.408(3)
C19 C21 1.519(3)
C21 C22 1.518(3)
C22 C23 1.398(3)
C22 C27 1.405(3)
C23 C24 1.392(3)
C24 C25 1.397(3)
C24 C44 1.491(3)
C25 C26 1.392(3)
C26 C27 1.394(3)
C26 C28 1.518(3)
C29 C30 1.507(3)
C30 C31 1.524(3)
C35 C36 1.496(3)
C36 C37 1.492(4)
C38 C39 1.466(4)
C39 C40 1.546(4)
N45 C50 1.338(3)
N45 C46 1.351(3)
C46 C47 1.359(4)
C47 C48 1.380(4)
C48 C49 1.374(4)
C49 C50 1.385(3)
C50 C51 1.485(3)
N52 C53 1.317(4)
N52 C57 1.335(3)
C53 C54 1.365(4)
C54 C55 1.369(4)
C55 C56 1.407(4)
C56 C57 1.417(4)
C57 C58 1.483(4)
N59 C60 1.3900
N59 C64 1.3900
C60 C61 1.3900
C61 C62 1.3900
C62 C63 1.3900
C63 C64 1.3900
C64 C65 1.5433
N66 C67 1.3900
N66 C71 1.3900
C67 C68 1.3900
C68 C69 1.3900
C69 C70 1.3900
C70 C71 1.3900
C71 C72 1.4808
C32A C33A 1.496(5)
C33A C34A 1.533(5)
C32B C33B 1.532(15)
C33B C34B 1.50(2)
